data_4334496
loop_
_publ_author_name
'Bao Li'
'Li-Qin Chen'
'Jun Tao'
'Rong-Bin Huang'
'Lan-Sun Zheng'

_publ_contact_author_address
;
Department of Chemistry
Xiamen University
Xiamen 361005
P. R. China
;
_publ_contact_author_email taojun@xmu.edu.cn
_publ_contact_author_name 'Prof. Jun Tao'
_publ_contact_author_phone 86-592-2188138
_publ_section_title
;
 Unidirectional Charge Transfer in Di-cobalt Valence Tautomeric Compound
 Finely Tuned by Ancillary Ligand
;
_journal_name_full 'Inorganic Chemistry'
_journal_page_first 4136
_journal_page_last 4138
_journal_paper_doi 10.1021/ic4000268
_journal_volume 52
_journal_year 2013
_chemical_formula_sum 'C44 H42 Co2 N8 O4'
_chemical_formula_weight 856
_chemical_name_systematic
; 
 ? 
;
_space_group_IT_number 14
_symmetry_cell_setting monoclinic
_symmetry_space_group_name_Hall '-P 2ybc'
_symmetry_space_group_name_H-M 'P 1 21/c 1'
_atom_sites_solution_hydrogens constr
_atom_sites_solution_primary direct
_atom_sites_solution_secondary difmap
_audit_creation_method SHELXL-97
_cell_angle_alpha 90.00
_cell_angle_beta 101.02(2)
_cell_angle_gamma 90.00
_cell_formula_units_Z 4
_cell_length_a 19.86(3)
_cell_length_b 15.81(3)
_cell_length_c 16.81(3)
_cell_measurement_temperature 173(2)
_cell_volume 5181(16)
_computing_cell_refinement PROCESS-AUTO
_computing_data_collection 'PROCESS-AUTO (Rigaku Corporation,1998)'
_computing_data_reduction 'teXsan (Molecular Structure Corporation & Rigaku Corporation, 1999)'
_computing_structure_refinement 'SHELXL-97 (Sheldrick, 1997)'
_computing_structure_solution 'SHELXS-97 (Sheldrick, 1990)'
_diffrn_ambient_temperature 173(2)
_diffrn_measured_fraction_theta_full 0.970
_diffrn_measured_fraction_theta_max 0.970
_diffrn_measurement_device_type 'Rigaku R-AXIS RAPID imaging plate'
_diffrn_measurement_method 'omega scan'
_diffrn_radiation_monochromator graphite
_diffrn_radiation_source 'fine-focus sealed tube'
_diffrn_radiation_type MoK\a
_diffrn_radiation_wavelength 0.71073
_diffrn_reflns_av_R_equivalents 0.1313
_diffrn_reflns_av_sigmaI/netI 0.2318
_diffrn_reflns_limit_h_max 24
_diffrn_reflns_limit_h_min -24
_diffrn_reflns_limit_k_max 19
_diffrn_reflns_limit_k_min -19
_diffrn_reflns_limit_l_max 20
_diffrn_reflns_limit_l_min -18
_diffrn_reflns_number 37546
_diffrn_reflns_theta_full 26.00
_diffrn_reflns_theta_max 26.00
_diffrn_reflns_theta_min 3.12
_exptl_absorpt_coefficient_mu 0.683
_exptl_absorpt_correction_T_max 0.9349
_exptl_absorpt_correction_T_min 0.8479
_exptl_absorpt_correction_type multi-scan
_exptl_crystal_colour 'dark red'
_exptl_crystal_density_diffrn 1.109
_exptl_crystal_description BLOCK
_exptl_crystal_F_000 1792
_exptl_crystal_size_max 0.25
_exptl_crystal_size_mid 0.23
_exptl_crystal_size_min 0.10
_platon_squeeze_details
;
;
_refine_diff_density_max 0.567
_refine_diff_density_min -0.631
_refine_diff_density_rms 0.077
_refine_ls_extinction_method none
_refine_ls_goodness_of_fit_ref 0.850
_refine_ls_hydrogen_treatment mixed
_refine_ls_matrix_type full
_refine_ls_number_parameters 506
_refine_ls_number_reflns 9869
_refine_ls_number_restraints 238
_refine_ls_restrained_S_all 0.885
_refine_ls_R_factor_all 0.2628
_refine_ls_R_factor_gt 0.1090
_refine_ls_shift/su_max 0.001
_refine_ls_shift/su_mean 0.000
_refine_ls_structure_factor_coef Fsqd
_refine_ls_weighting_details 'calc w=1/[\s^2^(Fo^2^)+(0.1537P)^2^+0.0000P] where P=(Fo^2^+2Fc^2^)/3'
_refine_ls_weighting_scheme calc
_refine_ls_wR_factor_gt 0.2782
_refine_ls_wR_factor_ref 0.3414
_reflns_number_gt 2948
_reflns_number_total 9869
_reflns_threshold_expression >2sigma(I)
_cod_data_source_file ic4000268_si_002_2.cif
_cod_data_source_block 3at173K
_cod_original_cell_volume 5180(15)
_cod_database_code 4334496

loop_
_symmetry_equiv_pos_as_xyz
'x, y, z'
'-x, y+1/2, -z+1/2'
'-x, -y, -z'
'x, -y-1/2, z-1/2'

loop_
_atom_site_label
_atom_site_type_symbol
_atom_site_fract_x
_atom_site_fract_y
_atom_site_fract_z
_atom_site_U_iso_or_equiv
_atom_site_adp_type
_atom_site_occupancy
_atom_site_symmetry_multiplicity
_atom_site_calc_flag
_atom_site_refinement_flags
Co1 Co 0.19280(6) 0.84006(7) 0.26078(6) 0.1045(5) Uani 1 1 d .
Co2 Co 0.31942(7) 1.16661(8) -0.01835(7) 0.1163(6) Uani 1 1 d D
O1 O 0.2772(3) 0.8892(3) 0.2497(3) 0.1107(17) Uani 1 1 d .
O2 O 0.1538(3) 0.9044(4) 0.1671(3) 0.1163(19) Uani 1 1 d .
O3 O 0.2344(3) 1.0996(4) -0.0046(3) 0.1126(18) Uani 1 1 d .
O4 O 0.3567(3) 1.0877(4) 0.0816(3) 0.1178(18) Uani 1 1 d .
N1 N 0.1705(6) 0.9312(5) 0.3286(4) 0.133(3) Uani 1 1 d .
N2 N 0.1997(5) 0.7482(5) 0.1899(4) 0.120(2) Uani 1 1 d .
N3 N 0.2316(5) 0.7761(4) 0.3536(4) 0.112(2) Uani 1 1 d .
N4 N 0.0973(8) 0.7973(9) 0.2698(7) 0.229(3) Uani 1 1 d D
N5 N 0.3006(5) 1.2611(5) 0.0585(5) 0.124(2) Uiso 1 1 d D
N6 N 0.3684(6) 1.0775(6) -0.0828(5) 0.132(3) Uani 1 1 d D
N7 N 0.2694(6) 1.2311(5) -0.1225(4) 0.124(3) Uani 1 1 d D
N8 N 0.4090(5) 1.2351(7) -0.0195(8) 0.176(4) Uani 1 1 d D
C39 C 0.2754(5) 0.9413(5) 0.1869(5) 0.101(2) Uani 1 1 d U
C42 C 0.2396(5) 1.0485(5) 0.0544(5) 0.093(2) Uani 1 1 d U
C44 C 0.3256(5) 0.9875(5) 0.1712(4) 0.100(2) Uani 1 1 d U
H44A H 0.3696 0.9839 0.2022 0.120 Uiso 1 1 d R
C40 C 0.1976(5) 0.9508(5) 0.1414(5) 0.101(2) Uani 1 1 d U
C43 C 0.3107(5) 1.0430(6) 0.1058(5) 0.106(2) Uani 1 1 d U
C20 C 0.2375(7) 1.2790(7) 0.0683(6) 0.147(3) Uani 1 1 d U
H20A H 0.2000 1.2473 0.0432 0.177 Uiso 1 1 d R
C41 C 0.1884(5) 1.0054(5) 0.0745(4) 0.103(2) Uani 1 1 d U
H41A H 0.1446 1.0120 0.0436 0.124 Uiso 1 1 d R
C7 C 0.2564(9) 0.7187(8) 0.1772(7) 0.156(4) Uani 1 1 d U
H7A H 0.2964 0.7433 0.2056 0.187 Uiso 1 1 d R
C1 C 0.2202(7) 0.9789(6) 0.3746(6) 0.133(3) Uani 1 1 d U
H1A H 0.2658 0.9670 0.3730 0.159 Uiso 1 1 d R
C13 C 0.2985(7) 0.7776(7) 0.3892(6) 0.142(3) Uani 1 1 d U
H13A H 0.3266 0.8139 0.3667 0.171 Uiso 1 1 d R
C32 C 0.2020(9) 1.2244(8) -0.1481(7) 0.161(4) Uani 1 1 d U
H32A H 0.1787 1.1826 -0.1254 0.193 Uiso 1 1 d R
C5 C 0.1034(9) 0.9551(12) 0.3197(9) 0.193(4) Uani 1 1 d U
C9 C 0.2057(9) 0.6185(9) 0.0817(7) 0.173(4) Uani 1 1 d U
H9A H 0.2066 0.5781 0.0416 0.207 Uiso 1 1 d R
C15 C 0.2817(8) 0.6828(7) 0.4891(7) 0.158(3) Uani 1 1 d U
H15A H 0.2989 0.6509 0.5350 0.190 Uiso 1 1 d R
C23 C 0.3493(8) 1.3774(9) 0.1516(7) 0.170(4) Uani 1 1 d U
H23A H 0.3858 1.4093 0.1790 0.204 Uiso 1 1 d R
C2 C 0.2058(8) 1.0435(8) 0.4230(7) 0.161(3) Uani 1 1 d U
H2A H 0.2397 1.0741 0.4569 0.193 Uiso 1 1 d R
C10 C 0.1391(9) 0.6462(9) 0.0962(7) 0.185(4) Uani 1 1 d U
H10A H 0.0987 0.6183 0.0734 0.222 Uiso 1 1 d R
C36 C 0.2988(7) 1.2812(9) -0.1609(7) 0.172(4) Uani 1 1 d DU
C8 C 0.2625(8) 0.6493(8) 0.1217(7) 0.165(4) Uani 1 1 d U
H8A H 0.3044 0.6273 0.1146 0.198 Uiso 1 1 d R
C24 C 0.3559(7) 1.3015(8) 0.0934(7) 0.152(3) Uani 1 1 d U
C11 C 0.1393(9) 0.7138(9) 0.1463(8) 0.170(4) Uani 1 1 d U
C19 C 0.0969(8) 0.7240(9) 0.3147(8) 0.229(3) Uani 1 1 d DU
H19A H 0.1271 0.6826 0.2973 0.275 Uiso 1 1 d R
H19B H 0.0510 0.7009 0.3092 0.275 Uiso 1 1 d R
C12 C 0.0786(8) 0.7537(9) 0.1724(9) 0.200(5) Uani 1 1 d U
H12A H 0.0440 0.7105 0.1730 0.239 Uiso 1 1 d R
H12B H 0.0594 0.7965 0.1331 0.239 Uiso 1 1 d R
C6 C 0.0617(7) 0.8887(11) 0.2805(9) 0.206(5) Uani 1 1 d U
H6A H 0.0375 0.9074 0.2278 0.247 Uiso 1 1 d R
H6B H 0.0274 0.8767 0.3130 0.247 Uiso 1 1 d R
C4 C 0.0858(8) 1.0188(10) 0.3697(9) 0.194(4) Uani 1 1 d U
H4A H 0.0401 1.0329 0.3682 0.233 Uiso 1 1 d R
C30 C 0.4354(9) 1.0863(11) -0.0775(8) 0.169(4) Uani 1 1 d U
C16 C 0.2129(9) 0.6777(8) 0.4613(8) 0.182(4) Uani 1 1 d U
H16A H 0.1819 0.6463 0.4844 0.218 Uiso 1 1 d R
C25 C 0.4207(7) 1.2754(8) 0.0728(8) 0.165(4) Uani 1 1 d U
H25A H 0.4420 1.2334 0.1117 0.198 Uiso 1 1 d R
H25B H 0.4514 1.3236 0.0765 0.198 Uiso 1 1 d R
C29 C 0.4654(9) 1.0328(11) -0.1147(9) 0.185(4) Uani 1 1 d U
H29A H 0.5123 1.0379 -0.1129 0.222 Uiso 1 1 d R
C37 C 0.3716(7) 1.2761(9) -0.1523(8) 0.191(4) Uani 1 1 d DU
H37A H 0.3847 1.3139 -0.1923 0.229 Uiso 1 1 d R
H37B H 0.3860 1.2191 -0.1624 0.229 Uiso 1 1 d R
C27 C 0.3686(9) 0.9553(11) -0.1576(8) 0.186(4) Uani 1 1 d U
H27A H 0.3441 0.9093 -0.1825 0.223 Uiso 1 1 d R
C31 C 0.4658(7) 1.1673(10) -0.0265(8) 0.187(4) Uani 1 1 d U
H31A H 0.4892 1.1498 0.0269 0.224 Uiso 1 1 d R
H31B H 0.4995 1.1937 -0.0532 0.224 Uiso 1 1 d R
C14 C 0.3258(8) 0.7292(8) 0.4571(8) 0.169(3) Uani 1 1 d U
H14A H 0.3726 0.7294 0.4782 0.203 Uiso 1 1 d R
C3 C 0.1383(9) 1.0578(9) 0.4183(8) 0.175(4) Uani 1 1 d U
H3A H 0.1264 1.0997 0.4519 0.210 Uiso 1 1 d R
C35 C 0.2668(8) 1.3264(7) -0.2292(7) 0.163(3) Uani 1 1 d U
H35A H 0.2912 1.3578 -0.2609 0.196 Uiso 1 1 calc R
C17 C 0.1981(7) 0.7268(9) 0.3913(8) 0.191(4) Uani 1 1 d DU
C18 C 0.1265(8) 0.7568(10) 0.3923(8) 0.229(3) Uani 1 1 d DU
H18A H 0.1057 0.7287 0.4329 0.275 Uiso 1 1 d R
H18B H 0.1218 0.8176 0.3965 0.275 Uiso 1 1 d R
C38 C 0.3966(9) 1.3051(11) -0.0758(9) 0.208(5) Uani 1 1 d U
H38A H 0.3639 1.3438 -0.0594 0.249 Uiso 1 1 calc R
H38B H 0.4391 1.3356 -0.0752 0.249 Uiso 1 1 calc R
C26 C 0.3385(8) 1.0165(9) -0.1240(8) 0.162(4) Uani 1 1 d U
H26A H 0.2909 1.0147 -0.1313 0.194 Uiso 1 1 calc R
C28 C 0.4338(10) 0.9699(11) -0.1533(9) 0.191(4) Uani 1 1 d U
H28A H 0.4587 0.9329 -0.1796 0.229 Uiso 1 1 calc R
C21 C 0.2274(8) 1.3477(9) 0.1200(8) 0.168(4) Uani 1 1 d U
H21A H 0.1835 1.3619 0.1274 0.202 Uiso 1 1 d R
C22 C 0.2826(9) 1.3906(9) 0.1574(8) 0.168(4) Uani 1 1 d U
H22A H 0.2742 1.4348 0.1907 0.202 Uiso 1 1 d R
C34 C 0.1973(8) 1.3208(8) -0.2457(7) 0.165(4) Uani 1 1 d U
H34A H 0.1727 1.3545 -0.2865 0.198 Uiso 1 1 d R
C33 C 0.1623(7) 1.2702(7) -0.2039(7) 0.155(3) Uani 1 1 d U
H33A H 0.1146 1.2688 -0.2147 0.185 Uiso 1 1 d R

loop_
_atom_site_aniso_label
_atom_site_aniso_U_11
_atom_site_aniso_U_22
_atom_site_aniso_U_33
_atom_site_aniso_U_23
_atom_site_aniso_U_13
_atom_site_aniso_U_12
Co1 0.1326(11) 0.0919(9) 0.0865(7) 0.0107(6) 0.0146(6) -0.0005(7)
Co2 0.1662(13) 0.0949(9) 0.0908(8) 0.0171(6) 0.0320(8) -0.0032(8)
O1 0.126(4) 0.102(4) 0.097(4) 0.022(3) 0.004(3) 0.014(3)
O2 0.124(4) 0.118(5) 0.107(4) 0.021(4) 0.020(3) -0.012(4)
O3 0.147(5) 0.104(4) 0.080(3) 0.017(3) 0.006(3) 0.008(3)
O4 0.127(5) 0.116(5) 0.106(4) 0.008(3) 0.009(4) 0.010(4)
N1 0.226(10) 0.091(5) 0.080(5) 0.018(4) 0.024(6) 0.005(6)
N2 0.162(8) 0.107(6) 0.085(5) 0.013(4) 0.008(5) -0.007(6)
N3 0.180(8) 0.084(5) 0.080(4) 0.013(4) 0.048(5) -0.014(5)
N4 0.261(6) 0.222(6) 0.197(6) 0.043(5) 0.021(6) -0.087(6)
N6 0.227(11) 0.104(6) 0.077(5) 0.019(4) 0.057(6) 0.013(7)
N7 0.183(8) 0.107(6) 0.085(5) 0.026(4) 0.035(6) -0.003(6)
N8 0.166(8) 0.159(9) 0.203(11) 0.060(9) 0.032(8) -0.007(7)
C39 0.147(6) 0.076(5) 0.072(4) -0.004(4) 0.001(4) 0.018(4)
C42 0.119(5) 0.082(5) 0.077(4) -0.006(4) 0.018(4) -0.003(4)
C44 0.129(6) 0.090(5) 0.075(4) 0.003(4) 0.007(4) -0.004(4)
C40 0.139(6) 0.082(5) 0.072(4) -0.012(4) -0.008(4) 0.026(5)
C43 0.137(6) 0.089(5) 0.089(5) -0.006(4) 0.012(5) -0.012(5)
C20 0.202(9) 0.113(7) 0.131(7) 0.033(6) 0.041(7) 0.021(7)
C41 0.140(6) 0.085(5) 0.074(4) 0.000(4) -0.008(4) 0.006(4)
C7 0.223(10) 0.129(8) 0.105(7) 0.006(6) 0.007(8) 0.010(8)
C1 0.205(8) 0.097(7) 0.097(6) -0.003(5) 0.030(6) -0.003(7)
C13 0.179(9) 0.142(8) 0.100(6) 0.048(6) 0.013(6) 0.026(7)
C32 0.219(11) 0.145(9) 0.107(7) 0.025(6) 0.004(8) -0.037(8)
C5 0.163(9) 0.233(11) 0.177(9) -0.049(7) 0.018(7) 0.073(8)
C9 0.251(10) 0.150(7) 0.115(6) -0.035(6) 0.031(7) -0.014(8)
C15 0.228(9) 0.128(6) 0.127(6) 0.046(5) 0.055(7) 0.014(7)
C23 0.213(8) 0.154(7) 0.129(6) -0.004(6) -0.004(7) -0.020(8)
C2 0.222(9) 0.122(7) 0.137(6) 0.000(6) 0.032(7) 0.002(7)
C10 0.260(10) 0.164(8) 0.129(7) -0.020(6) 0.032(7) -0.055(8)
C36 0.248(9) 0.158(7) 0.136(6) 0.031(6) 0.102(8) -0.012(8)
C8 0.234(10) 0.145(8) 0.122(7) -0.002(6) 0.047(7) 0.011(7)
C24 0.174(8) 0.143(7) 0.131(6) 0.031(6) 0.006(7) -0.020(7)
C11 0.226(10) 0.143(8) 0.141(7) -0.036(6) 0.037(7) -0.054(8)
C19 0.261(6) 0.222(6) 0.197(6) 0.043(5) 0.021(6) -0.087(6)
C12 0.205(11) 0.167(9) 0.204(10) -0.041(8) -0.019(9) -0.044(8)
C6 0.154(9) 0.278(13) 0.184(10) -0.061(9) 0.027(8) 0.064(9)
C4 0.195(9) 0.199(9) 0.181(8) -0.031(7) 0.015(7) 0.072(8)
C30 0.172(8) 0.206(11) 0.141(8) 0.009(7) 0.059(7) 0.018(8)
C16 0.240(9) 0.148(7) 0.164(7) 0.049(6) 0.057(8) -0.006(8)
C25 0.153(8) 0.159(8) 0.164(8) 0.007(7) -0.016(8) -0.027(8)
C29 0.206(9) 0.206(10) 0.148(8) 0.009(7) 0.047(7) 0.011(8)
C37 0.254(10) 0.187(8) 0.152(7) 0.023(7) 0.094(9) -0.026(8)
C27 0.241(10) 0.182(9) 0.139(7) -0.006(7) 0.046(8) 0.003(9)
C31 0.169(9) 0.237(12) 0.162(9) 0.001(8) 0.054(8) -0.005(9)
C14 0.214(9) 0.141(7) 0.148(7) 0.032(6) 0.027(6) 0.017(7)
C3 0.209(9) 0.150(7) 0.165(7) -0.024(6) 0.028(7) 0.050(7)
C35 0.241(9) 0.142(6) 0.131(6) 0.046(5) 0.097(7) -0.021(7)
C17 0.238(8) 0.179(7) 0.166(7) 0.050(6) 0.064(7) -0.022(8)
C18 0.261(6) 0.222(6) 0.197(6) 0.043(5) 0.021(6) -0.087(6)
C38 0.247(11) 0.210(10) 0.193(9) 0.025(10) 0.107(10) -0.024(9)
C26 0.217(11) 0.155(10) 0.126(7) -0.004(7) 0.063(7) 0.009(9)
C28 0.239(10) 0.191(9) 0.147(7) -0.003(7) 0.048(8) 0.025(9)
C21 0.209(9) 0.148(8) 0.145(7) 0.022(6) 0.029(7) 0.024(7)
C22 0.218(9) 0.144(7) 0.133(6) -0.004(6) 0.012(8) 0.005(8)
C34 0.228(9) 0.148(7) 0.122(6) 0.016(5) 0.042(7) -0.003(8)
C33 0.200(9) 0.142(7) 0.119(6) 0.019(6) 0.022(6) -0.013(7)

loop_
_atom_type_symbol
_atom_type_description
_atom_type_scat_dispersion_real
_atom_type_scat_dispersion_imag
_atom_type_scat_source
C C 0.0033 0.0016 'International Tables Vol C Tables 4.2.6.8 and 6.1.1.4'
H H 0.0000 0.0000 'International Tables Vol C Tables 4.2.6.8 and 6.1.1.4'
B B 0.0013 0.0007 'International Tables Vol C Tables 4.2.6.8 and 6.1.1.4'
N N 0.0061 0.0033 'International Tables Vol C Tables 4.2.6.8 and 6.1.1.4'
O O 0.0106 0.0060 'International Tables Vol C Tables 4.2.6.8 and 6.1.1.4'
F F 0.0171 0.0103 'International Tables Vol C Tables 4.2.6.8 and 6.1.1.4'
Co Co 0.3494 0.9721 'International Tables Vol C Tables 4.2.6.8 and 6.1.1.4'

loop_
_geom_angle_atom_site_label_1
_geom_angle_atom_site_label_2
_geom_angle_atom_site_label_3
_geom_angle
O1 Co1 N3 94.1(3)
O1 Co1 N2 94.6(3)
N3 Co1 N2 92.4(3)
O1 Co1 O2 85.8(3)
N3 Co1 O2 179.9(4)
N2 Co1 O2 87.5(3)
O1 Co1 N1 93.4(4)
N3 Co1 N1 90.8(3)
N2 Co1 N1 171.1(5)
O2 Co1 N1 89.3(3)
O1 Co1 N4 174.8(5)
N3 Co1 N4 90.0(4)
N2 Co1 N4 88.5(5)
O2 Co1 N4 90.1(4)
N1 Co1 N4 83.3(6)
O3 Co2 N5 93.0(3)
O3 Co2 N8 174.2(4)
N5 Co2 N8 83.5(4)
O3 Co2 N7 94.4(3)
N5 Co2 N7 93.3(3)
N8 Co2 N7 90.5(4)
O3 Co2 O4 77.0(2)
N5 Co2 O4 90.4(3)
N8 Co2 O4 98.3(4)
N7 Co2 O4 170.8(3)
O3 Co2 N6 100.5(4)
N5 Co2 N6 163.6(5)
N8 Co2 N6 82.2(5)
N7 Co2 N6 94.9(3)
O4 Co2 N6 83.6(3)
C39 O1 Co1 116.2(6)
C40 O2 Co1 113.0(5)
C42 O3 Co2 118.3(6)
C43 O4 Co2 114.6(6)
C1 N1 C5 119.8(11)
C1 N1 Co1 121.5(9)
C5 N1 Co1 117.9(10)
C7 N2 C11 118.0(12)
C7 N2 Co1 123.9(9)
C11 N2 Co1 118.1(9)
C17 N3 C13 110.7(10)
C17 N3 Co1 124.7(9)
C13 N3 Co1 124.6(7)
C19 N4 C6 129.3(14)
C19 N4 C12 99.1(11)
C6 N4 C12 115.6(11)
C19 N4 Co1 114.8(11)
C6 N4 Co1 98.2(8)
C12 N4 Co1 95.4(8)
C24 N5 C20 125.0(11)
C24 N5 Co2 113.4(9)
C20 N5 Co2 121.5(8)
C26 N6 C30 118.4(13)
C26 N6 Co2 124.9(11)
C30 N6 Co2 116.6(11)
C36 N7 C32 115.4(11)
C36 N7 Co2 123.4(10)
C32 N7 Co2 121.1(8)
C38 N8 C31 120.4(11)
C38 N8 C25 107.2(11)
C31 N8 C25 111.0(10)
C38 N8 Co2 111.4(9)
C31 N8 Co2 105.8(8)
C25 N8 Co2 99.1(7)
C44 C39 O1 126.9(8)
C44 C39 C40 123.9(8)
O1 C39 C40 108.3(8)
O3 C42 C41 125.3(8)
O3 C42 C43 114.3(8)
C41 C42 C43 120.3(8)
C39 C44 C43 117.2(9)
C39 C44 H44A 121.7
C43 C44 H44A 121.1
O2 C40 C41 129.4(9)
O2 C40 C39 116.3(7)
C41 C40 C39 114.1(9)
O4 C43 C44 122.7(9)
O4 C43 C42 115.6(8)
C44 C43 C42 121.5(9)
N5 C20 C21 118.9(13)
N5 C20 H20A 121.6
C21 C20 H20A 119.5
C42 C41 C40 122.3(9)
C42 C41 H41A 118.9
C40 C41 H41A 118.8
N2 C7 C8 124.5(14)
N2 C7 H7A 117.2
C8 C7 H7A 118.2
N1 C1 C2 122.7(12)
N1 C1 H1A 118.6
C2 C1 H1A 118.8
N3 C13 C14 123.4(12)
N3 C13 H13A 116.5
C14 C13 H13A 120.1
C33 C32 N7 127.8(13)
C33 C32 H32A 114.0
N7 C32 H32A 118.2
N1 C5 C4 119.0(15)
N1 C5 C6 108.5(13)
C4 C5 C6 128.4(16)
C8 C9 C10 122.0(14)
C8 C9 H9A 119.9
C10 C9 H9A 118.1
C14 C15 C16 126.0(14)
C14 C15 H15A 118.0
C16 C15 H15A 116.0
C22 C23 C24 111.0(13)
C22 C23 H23A 124.0
C24 C23 H23A 125.0
C3 C2 C1 114.1(14)
C3 C2 H2A 123.0
C1 C2 H2A 122.9
C11 C10 C9 116.4(15)
C11 C10 H10A 121.9
C9 C10 H10A 121.7
N7 C36 C35 124.8(14)
N7 C36 C37 118.8(13)
C35 C36 C37 113.8(11)
C9 C8 C7 116.3(14)
C9 C8 H8A 120.4
C7 C8 H8A 123.3
N5 C24 C25 117.4(12)
N5 C24 C23 119.3(13)
C25 C24 C23 123.2(12)
C10 C11 N2 122.3(15)
C10 C11 C12 127.2(15)
N2 C11 C12 110.0(12)
N4 C19 C18 98.7(10)
N4 C19 H19A 109.5
C18 C19 H19A 110.5
N4 C19 H19B 111.6
C18 C19 H19B 116.1
H19A C19 H19B 109.9
C11 C12 N4 113.7(12)
C11 C12 H12A 108.5
N4 C12 H12A 106.9
C11 C12 H12B 109.2
N4 C12 H12B 110.4
H12A C12 H12B 108.0
C5 C6 N4 118.7(12)
C5 C6 H6A 110.1
N4 C6 H6A 108.5
C5 C6 H6B 107.2
N4 C6 H6B 104.7
H6A C6 H6B 107.1
C3 C4 C5 116.1(15)
C3 C4 H4A 123.0
C5 C4 H4A 120.9
C29 C30 N6 117.3(17)
C29 C30 C31 129.5(17)
N6 C30 C31 113.2(14)
C15 C16 C17 107.1(13)
C15 C16 H16A 126.1
C17 C16 H16A 126.8
C24 C25 N8 111.1(10)
C24 C25 H25A 108.9
N8 C25 H25A 109.6
C24 C25 H25B 109.6
N8 C25 H25B 109.7
H25A C25 H25B 107.8
C30 C29 C28 123(2)
C30 C29 H29A 119.4
C28 C29 H29A 118.1
C38 C37 C36 104.8(13)
C38 C37 H37A 110.4
C36 C37 H37A 107.2
C38 C37 H37B 114.2
C36 C37 H37B 111.1
H37A C37 H37B 108.9
C28 C27 C26 111.9(19)
C28 C27 H27A 126.3
C26 C27 H27A 121.7
N8 C31 C30 112.5(12)
N8 C31 H31A 110.3
C30 C31 H31A 109.6
N8 C31 H31B 108.0
C30 C31 H31B 108.8
H31A C31 H31B 107.5
C15 C14 C13 116.8(14)
C15 C14 H14A 122.3
C13 C14 H14A 120.9
C2 C3 C4 127.3(14)
C2 C3 H3A 116.7
C4 C3 H3A 116.0
C34 C35 C36 114.7(11)
C34 C35 H35A 122.6
C36 C35 H35A 122.6
N3 C17 C16 135.8(14)
N3 C17 C18 113.5(13)
C16 C17 C18 102.4(12)
C19 C18 C17 95.8(10)
C19 C18 H18A 108.8
C17 C18 H18A 113.3
C19 C18 H18B 113.5
C17 C18 H18B 114.7
H18A C18 H18B 110.0
C37 C38 N8 110.2(15)
C37 C38 H38A 109.6
N8 C38 H38A 109.6
C37 C38 H38B 109.6
N8 C38 H38B 109.6
H38A C38 H38B 108.1
N6 C26 C27 126.1(16)
N6 C26 H26A 117.0
C27 C26 H26A 117.0
C29 C28 C27 123(2)
C29 C28 H28A 118.4
C27 C28 H28A 118.4
C22 C21 C20 118.2(15)
C22 C21 H21A 121.3
C20 C21 H21A 120.5
C21 C22 C23 127.5(15)
C21 C22 H22A 116.0
C23 C22 H22A 116.4
C33 C34 C35 122.7(13)
C33 C34 H34A 118.4
C35 C34 H34A 118.8
C32 C33 C34 113.6(14)
C32 C33 H33A 124.9
C34 C33 H33A 121.5

loop_
_geom_bond_atom_site_label_1
_geom_bond_atom_site_label_2
_geom_bond_distance
Co1 O1 1.889(6)
Co1 N3 1.894(8)
Co1 N2 1.899(9)
Co1 O2 1.909(6)
Co1 N1 1.941(9)
Co1 N4 2.047(14)
Co2 O3 2.044(7)
Co2 N5 2.056(8)
Co2 N8 2.085(10)
Co2 N7 2.104(8)
Co2 O4 2.110(6)
Co2 N6 2.123(8)
O1 C39 1.334(9)
O2 C40 1.275(10)
O3 C42 1.267(9)
O4 C43 1.281(10)
N1 C1 1.358(12)
N1 C5 1.365(15)
N2 C7 1.274(14)
N2 C11 1.392(15)
N3 C17 1.272(14)
N3 C13 1.348(13)
N4 C19 1.382(9)
N4 C6 1.634(19)
N4 C12 1.749(17)
N5 C24 1.307(13)
N5 C20 1.325(13)
N6 C26 1.266(14)
N6 C30 1.323(15)
N7 C36 1.236(13)
N7 C32 1.331(14)
N8 C38 1.446(15)
N8 C31 1.576(16)
N8 C25 1.653(15)
C39 C44 1.303(11)
C39 C40 1.596(13)
C42 C41 1.321(10)
C42 C43 1.511(13)
C44 C43 1.394(11)
C44 H44A 0.9300
C40 C41 1.401(11)
C20 C21 1.429(15)
C20 H20A 0.9300
C41 H41A 0.9300
C7 C8 1.461(15)
C7 H7A 0.9300
C1 C2 1.370(14)
C1 H1A 0.9300
C13 C14 1.394(14)
C13 H13A 0.9300
C32 C33 1.320(16)
C32 H32A 0.9300
C5 C4 1.398(18)
C5 C6 1.419(19)
C9 C8 1.293(17)
C9 C10 1.458(19)
C9 H9A 0.9300
C15 C14 1.331(16)
C15 C16 1.360(17)
C15 H15A 0.9300
C23 C22 1.363(17)
C23 C24 1.570(17)
C23 H23A 0.9300
C2 C3 1.347(17)
C2 H2A 0.9300
C10 C11 1.361(17)
C10 H10A 0.9300
C36 C35 1.398(17)
C36 C37 1.428(10)
C8 H8A 0.9300
C24 C25 1.455(16)
C11 C12 1.498(18)
C19 C18 1.423(9)
C19 H19A 0.9700
C19 H19B 0.9700
C12 H12A 0.9700
C12 H12B 0.9700
C6 H6A 0.9700
C6 H6B 0.9700
C4 C3 1.346(17)
C4 H4A 0.9300
C30 C29 1.266(18)
C30 C31 1.594(19)
C16 C17 1.393(16)
C16 H16A 0.9300
C25 H25A 0.9700
C25 H25B 0.9700
C29 C28 1.284(19)
C29 H29A 0.9300
C37 C38 1.367(17)
C37 H37A 0.9700
C37 H37B 0.9700
C27 C28 1.304(19)
C27 C26 1.319(17)
C27 H27A 0.9300
C31 H31A 0.9700
C31 H31B 0.9700
C14 H14A 0.9300
C3 H3A 0.9300
C35 C34 1.358(17)
C35 H35A 0.9300
C17 C18 1.501(10)
C18 H18A 0.9700
C18 H18B 0.9700
C38 H38A 0.9700
C38 H38B 0.9700
C26 H26A 0.9300
C28 H28A 0.9300
C21 C22 1.338(17)
C21 H21A 0.9300
C22 H22A 0.9300
C34 C33 1.342(15)
C34 H34A 0.9300
C33 H33A 0.9300

loop_
_geom_torsion_atom_site_label_1
_geom_torsion_atom_site_label_2
_geom_torsion_atom_site_label_3
_geom_torsion_atom_site_label_4
_geom_torsion
N3 Co1 O1 C39 178.5(5)
N2 Co1 O1 C39 85.7(6)
O2 Co1 O1 C39 -1.4(5)
N1 Co1 O1 C39 -90.4(6)
N4 Co1 O1 C39 -40(5)
O1 Co1 O2 C40 -1.9(5)
N3 Co1 O2 C40 -61(100)
N2 Co1 O2 C40 -96.8(6)
N1 Co1 O2 C40 91.5(6)
N4 Co1 O2 C40 174.8(7)
N5 Co2 O3 C42 -86.3(6)
N8 Co2 O3 C42 -33(4)
N7 Co2 O3 C42 -179.8(5)
O4 Co2 O3 C42 3.4(5)
N6 Co2 O3 C42 84.3(6)
O3 Co2 O4 C43 -4.8(5)
N5 Co2 O4 C43 88.2(6)
N8 Co2 O4 C43 171.7(6)
N7 Co2 O4 C43 -26(2)
N6 Co2 O4 C43 -107.1(7)
O1 Co1 N1 C1 -26.0(7)
N3 Co1 N1 C1 68.2(7)
N2 Co1 N1 C1 180(94)
O2 Co1 N1 C1 -111.8(7)
N4 Co1 N1 C1 158.0(7)
O1 Co1 N1 C5 144.0(9)
N3 Co1 N1 C5 -121.8(10)
N2 Co1 N1 C5 -10(2)
O2 Co1 N1 C5 58.2(10)
N4 Co1 N1 C5 -32.0(10)
O1 Co1 N2 C7 26.6(9)
N3 Co1 N2 C7 -67.7(9)
O2 Co1 N2 C7 112.2(9)
N1 Co1 N2 C7 -179(94)
N4 Co1 N2 C7 -157.6(9)
O1 Co1 N2 C11 -150.2(8)
N3 Co1 N2 C11 115.4(8)
O2 Co1 N2 C11 -64.6(8)
N1 Co1 N2 C11 4(2)
N4 Co1 N2 C11 25.5(8)
O1 Co1 N3 C17 -179.8(10)
N2 Co1 N3 C17 -85.0(10)
O2 Co1 N3 C17 -121(100)
N1 Co1 N3 C17 86.7(10)
N4 Co1 N3 C17 3.5(11)
O1 Co1 N3 C13 1.2(8)
N2 Co1 N3 C13 96.0(9)
O2 Co1 N3 C13 60(100)
N1 Co1 N3 C13 -92.3(9)
N4 Co1 N3 C13 -175.6(9)
O1 Co1 N4 C19 -162(4)
N3 Co1 N4 C19 -20.2(11)
N2 Co1 N4 C19 72.2(11)
O2 Co1 N4 C19 159.7(11)
N1 Co1 N4 C19 -111.1(11)
O1 Co1 N4 C6 -21(5)
N3 Co1 N4 C6 120.2(8)
N2 Co1 N4 C6 -147.4(8)
O2 Co1 N4 C6 -59.9(8)
N1 Co1 N4 C6 29.3(7)
O1 Co1 N4 C12 96(5)
N3 Co1 N4 C12 -122.9(8)
N2 Co1 N4 C12 -30.5(8)
O2 Co1 N4 C12 57.0(8)
N1 Co1 N4 C12 146.2(8)
O3 Co2 N5 C24 153.9(7)
N8 Co2 N5 C24 -21.4(8)
N7 Co2 N5 C24 -111.5(8)
O4 Co2 N5 C24 76.9(7)
N6 Co2 N5 C24 8.4(15)
O3 Co2 N5 C20 -27.9(7)
N8 Co2 N5 C20 156.8(8)
N7 Co2 N5 C20 66.6(8)
O4 Co2 N5 C20 -104.9(7)
N6 Co2 N5 C20 -173.4(8)
O3 Co2 N6 C26 21.9(9)
N5 Co2 N6 C26 166.8(11)
N8 Co2 N6 C26 -163.3(9)
N7 Co2 N6 C26 -73.5(9)
O4 Co2 N6 C26 97.4(9)
O3 Co2 N6 C30 -156.6(8)
N5 Co2 N6 C30 -11.8(15)
N8 Co2 N6 C30 18.2(8)
N7 Co2 N6 C30 108.0(9)
O4 Co2 N6 C30 -81.2(8)
O3 Co2 N7 C36 -177.2(9)
N5 Co2 N7 C36 89.5(9)
N8 Co2 N7 C36 6.0(10)
O4 Co2 N7 C36 -156.9(16)
N6 Co2 N7 C36 -76.3(10)
O3 Co2 N7 C32 7.3(9)
N5 Co2 N7 C32 -85.9(10)
N8 Co2 N7 C32 -169.5(10)
O4 Co2 N7 C32 28(2)
N6 Co2 N7 C32 108.3(10)
O3 Co2 N8 C38 -135(3)
N5 Co2 N8 C38 -81.8(10)
N7 Co2 N8 C38 11.4(10)
O4 Co2 N8 C38 -171.3(9)
N6 Co2 N8 C38 106.4(10)
O3 Co2 N8 C31 92(4)
N5 Co2 N8 C31 145.8(9)
N7 Co2 N8 C31 -121.0(8)
O4 Co2 N8 C31 56.3(8)
N6 Co2 N8 C31 -26.1(8)
O3 Co2 N8 C25 -23(4)
N5 Co2 N8 C25 30.8(7)
N7 Co2 N8 C25 124.0(7)
O4 Co2 N8 C25 -58.7(7)
N6 Co2 N8 C25 -141.0(7)
Co1 O1 C39 C44 173.7(7)
Co1 O1 C39 C40 3.7(7)
Co2 O3 C42 C41 174.9(6)
Co2 O3 C42 C43 -1.7(8)
O1 C39 C44 C43 -174.6(7)
C40 C39 C44 C43 -6.1(12)
Co1 O2 C40 C41 179.3(6)
Co1 O2 C40 C39 4.4(8)
C44 C39 C40 O2 -175.8(7)
O1 C39 C40 O2 -5.4(9)
C44 C39 C40 C41 8.6(11)
O1 C39 C40 C41 179.0(6)
Co2 O4 C43 C44 -179.6(6)
Co2 O4 C43 C42 5.3(9)
C39 C44 C43 O4 -175.6(8)
C39 C44 C43 C42 -0.8(12)
O3 C42 C43 O4 -2.6(10)
C41 C42 C43 O4 -179.4(7)
O3 C42 C43 C44 -177.7(7)
C41 C42 C43 C44 5.5(12)
C24 N5 C20 C21 0.5(15)
Co2 N5 C20 C21 -177.4(7)
O3 C42 C41 C40 -179.0(7)
C43 C42 C41 C40 -2.5(12)
O2 C40 C41 C42 -178.6(8)
C39 C40 C41 C42 -3.6(11)
C11 N2 C7 C8 -1.9(16)
Co1 N2 C7 C8 -178.7(7)
C5 N1 C1 C2 10.2(15)
Co1 N1 C1 C2 -180.0(7)
C17 N3 C13 C14 1.5(17)
Co1 N3 C13 C14 -179.3(8)
C36 N7 C32 C33 -7(2)
Co2 N7 C32 C33 168.7(10)
C1 N1 C5 C4 -11.8(19)
Co1 N1 C5 C4 178.0(11)
C1 N1 C5 C6 -170.8(11)
Co1 N1 C5 C6 19.0(16)
N1 C1 C2 C3 -2.6(16)
C8 C9 C10 C11 8(2)
C32 N7 C36 C35 -2.9(18)
Co2 N7 C36 C35 -178.6(9)
C32 N7 C36 C37 -163.5(12)
Co2 N7 C36 C37 20.8(16)
C10 C9 C8 C7 -5(2)
N2 C7 C8 C9 2.1(18)
C20 N5 C24 C25 -177.4(10)
Co2 N5 C24 C25 0.7(13)
C20 N5 C24 C23 -0.1(16)
Co2 N5 C24 C23 178.0(7)
C22 C23 C24 N5 0.0(16)
C22 C23 C24 C25 177.2(11)
C9 C10 C11 N2 -8.1(19)
C9 C10 C11 C12 -178.8(13)
C7 N2 C11 C10 5.2(17)
Co1 N2 C11 C10 -177.8(9)
C7 N2 C11 C12 177.4(11)
Co1 N2 C11 C12 -5.6(14)
C6 N4 C19 C18 -57.9(18)
C12 N4 C19 C18 167.9(11)
Co1 N4 C19 C18 67.6(14)
C10 C11 C12 N4 148.4(13)
N2 C11 C12 N4 -23.3(16)
C19 N4 C12 C11 -79.3(15)
C6 N4 C12 C11 138.7(13)
Co1 N4 C12 C11 37.0(13)
N1 C5 C6 N4 11(2)
C4 C5 C6 N4 -145.8(14)
C19 N4 C6 C5 100.7(19)
C12 N4 C6 C5 -131.0(14)
Co1 N4 C6 C5 -30.9(16)
N1 C5 C4 C3 6(2)
C6 C5 C4 C3 160.5(17)
C26 N6 C30 C29 0.3(18)
Co2 N6 C30 C29 178.9(10)
C26 N6 C30 C31 178.0(10)
Co2 N6 C30 C31 -3.3(13)
C14 C15 C16 C17 3(2)
N5 C24 C25 N8 28.1(14)
C23 C24 C25 N8 -149.1(9)
C38 N8 C25 C24 76.1(13)
C31 N8 C25 C24 -150.7(10)
Co2 N8 C25 C24 -39.8(11)
N6 C30 C29 C28 -3(2)
C31 C30 C29 C28 179.7(14)
N7 C36 C37 C38 -70.9(17)
C35 C36 C37 C38 126.4(13)
C38 N8 C31 C30 -95.0(14)
C25 N8 C31 C30 138.8(10)
Co2 N8 C31 C30 32.2(12)
C29 C30 C31 N8 157.5(14)
N6 C30 C31 N8 -19.9(15)
C16 C15 C14 C13 1(2)
N3 C13 C14 C15 -3.2(18)
C1 C2 C3 C4 -3(2)
C5 C4 C3 C2 2(2)
N7 C36 C35 C34 8.6(19)
C37 C36 C35 C34 170.1(13)
C13 N3 C17 C16 3(2)
Co1 N3 C17 C16 -175.8(14)
C13 N3 C17 C18 144.9(11)
Co1 N3 C17 C18 -34.2(15)
C15 C16 C17 N3 -5(2)
C15 C16 C17 C18 -149.7(12)
N4 C19 C18 C17 -98.1(13)
N3 C17 C18 C19 83.0(13)
C16 C17 C18 C19 -123.3(12)
C36 C37 C38 N8 93.9(15)
C31 N8 C38 C37 65.5(17)
C25 N8 C38 C37 -166.6(12)
Co2 N8 C38 C37 -59.2(14)
C30 N6 C26 C27 6.1(18)
Co2 N6 C26 C27 -172.5(10)
C28 C27 C26 N6 -9(2)
C30 C29 C28 C27 0(3)
C26 C27 C28 C29 6(2)
N5 C20 C21 C22 -0.9(16)
C20 C21 C22 C23 1(2)
C24 C23 C22 C21 0(2)
C36 C35 C34 C33 -5.4(19)
N7 C32 C33 C34 10(2)
C35 C34 C33 C32 -2.7(18)

loop_
_platon_squeeze_void_nr
_platon_squeeze_void_average_x
_platon_squeeze_void_average_y
_platon_squeeze_void_average_z
_platon_squeeze_void_volume
_platon_squeeze_void_count_electrons
1 0.000 -0.012 -0.008 1046.1 60.3
2 0.500 -0.050 0.361 813.0 52.9
